data_1533054
loop_
_publ_author_name
'Richard, A.P.'
'Edwards, D.D.'

_publ_section_title
;
 Subsolidus phase relations and crystal structures of the mixed-oxide
 phases in the (In2 O3)-(W O3) system
;
_journal_name_full 'Journal of Solid State Chemistry'
_journal_page_first 2740
_journal_page_last 2748
_journal_volume 177
_journal_year 2004
_chemical_formula_sum 'In2 O12 W3'
_chemical_name_systematic 'In2 (W O4)3'
_space_group_IT_number 60
_symmetry_space_group_name_Hall '-P 2a 2n'
_symmetry_space_group_name_H-M 'P n c a'
_cell_angle_alpha 90
_cell_angle_beta 90
_cell_angle_gamma 90
_cell_formula_units_Z 4
_cell_length_a 9.7126
_cell_length_b 13.3824
_cell_length_c 9.6141
_cell_volume 1249.621
_citation_journal_id_ASTM JSSCBI
_cod_data_source_file Richard_JSSCBI_2004_1806.cif
_cod_data_source_block In2O12W3
_cod_original_cell_volume 1249.62
_cod_original_sg_symbol_Hall '-P 2n 2ab (z,x,y)'
_cod_database_code 1533054

loop_
_symmetry_equiv_pos_as_xyz
x,y,z
x+1/2,-y+1/2,-z+1/2
-x,y+1/2,-z+1/2
-x+1/2,-y,z
-x,-y,-z
-x-1/2,y-1/2,z-1/2
x,-y-1/2,z-1/2
x-1/2,y,-z

loop_
_atom_site_label
_atom_site_type_symbol
_atom_site_fract_x
_atom_site_fract_y
_atom_site_fract_z
_atom_site_occupancy
_atom_site_U_iso_or_equiv
W1 W+6 0.25 0 0.4716 1 0.0
O1 O-2 0.106 0.151 0.091 1 0.0
O4 O-2 0.331 0.391 0.064 1 0.0
O3 O-2 -0.022 0.272 0.318 1 0.0
O6 O-2 0.301 0.33 0.354 1 0.0
In1 In+3 0.4673 0.3819 0.2494 1 0.0
O5 O-2 0.071 0.464 0.325 1 0.0
O2 O-2 0.141 0.065 0.353 1 0.0
W2 W+6 0.1162 0.3551 0.3942 1 0.0
